data_2008398
loop_
_publ_author_name
'H\"okelek, Tuncer'
'Pat\?ir, S\"uleyman'

_publ_section_title
<i>N</i>-(2,2-Dimethoxyethyl)-<i>N</i>-{9-methoxymethyl-1,2,3,4-tetrahydrospiro[carbazole-1,2'-[1,3]dithiolan]-4-yl}benzamide
_journal_issue 4
_journal_name_full 'Acta Crystallographica Section C'
_journal_page_first 675
_journal_page_last 677
_journal_paper_doi 10.1107/S0108270198017454
_journal_volume 55
_journal_year 1999
_chemical_formula_moiety 'C27 H32 N2 O4 S2'
_chemical_formula_sum 'C27 H32 N2 O4 S2'
_chemical_formula_weight 512.681
_space_group_IT_number 2
_symmetry_cell_setting triclinic
_symmetry_space_group_name_Hall '-P 1'
_symmetry_space_group_name_H-M 'P -1'
_atom_type_scat_source IntTabIV
_cell_angle_alpha 81.619(8)
_cell_angle_beta 70.668(6)
_cell_angle_gamma 87.605(6)
_cell_formula_units_Z 2
_cell_length_a 10.2230(10)
_cell_length_b 11.4800(10)
_cell_length_c 12.0580(10)
_cell_measurement_reflns_used 25
_cell_measurement_temperature 298
_cell_measurement_theta_max 18
_cell_measurement_theta_min 9
_cell_volume 1321.0(2)
_computing_cell_refinement MolEN
_computing_data_collection 'MolEN (Fair, 1990)'
_computing_data_reduction MolEN
_computing_molecular_graphics 'ORTEPII (Johnson, 1976)'
_computing_publication_material MolEN
_computing_structure_refinement MolEN
_computing_structure_solution 'SHELXS86 (Sheldrick, 1990)'
_diffrn_measurement_device 'Enraf-Nonius CAD-4'
_diffrn_measurement_method \w/2\q
_diffrn_radiation_type MoK\a
_diffrn_radiation_wavelength 0.71073
_diffrn_reflns_av_R_equivalents 0.027
_diffrn_reflns_limit_h_max 0
_diffrn_reflns_limit_h_min -12
_diffrn_reflns_limit_k_max 14
_diffrn_reflns_limit_k_min -14
_diffrn_reflns_limit_l_max 14
_diffrn_reflns_limit_l_min -15
_diffrn_reflns_number 5672
_diffrn_reflns_theta_max 26.3
_diffrn_standards_decay_% 1
_diffrn_standards_interval_time 120
_diffrn_standards_number 3
_exptl_absorpt_coefficient_mu 0.237
_exptl_absorpt_correction_T_max 0.955
_exptl_absorpt_correction_T_min 0.933
_exptl_absorpt_correction_type 'empirical via \y scans (MolEN; Fair, 1990)'
_exptl_crystal_colour colourless
_exptl_crystal_density_diffrn 1.2888
_exptl_crystal_density_method none
_exptl_crystal_description block
_exptl_crystal_size_max 0.30
_exptl_crystal_size_mid 0.25
_exptl_crystal_size_min 0.20
_refine_diff_density_max 0.74
_refine_diff_density_min -0.09
_refine_ls_extinction_method none
_refine_ls_goodness_of_fit_obs 1.31
_refine_ls_hydrogen_treatment constr
_refine_ls_number_parameters 316
_refine_ls_number_reflns 4340
_refine_ls_R_factor_obs 0.0626
_refine_ls_shift/esd_max 0.01
_refine_ls_structure_factor_coef F
_refine_ls_weighting_details 'w = 1/[\s(F)^2^ + (0.02 F)^2^ + 1.0]'
_refine_ls_weighting_scheme calc
_refine_ls_wR_factor_obs 0.0786
_reflns_number_observed 4340
_reflns_number_total 5356
_reflns_observed_criterion F>3.0\s(F)
_cod_data_source_file os1042.cif
_cod_data_source_block I
_cod_depositor_comments
;
The following automatic conversions were performed:

'_refine_ls_weighting_scheme' value ' w = 1/[\s(F)^2^ + (0.02 F)^2^ +
1.0] ' was changed to 'calc'. New tag '_refine_ls_weighting_details'
was created. The value of the new tag was set to 'w = 1/[\s(F)^2^ +
(0.02 F)^2^ + 1.0]'.

Automatic conversion script
Id: cif_fix_values 3143 2015-03-26 13:38:13Z robertas 
;
_cod_original_cell_volume 1321.1(2)
_cod_database_code 2008398

loop_
_symmetry_equiv_pos_as_xyz
x,y,z
-x,-y,-z

loop_
_atom_site_aniso_label
_atom_site_aniso_U_11
_atom_site_aniso_U_22
_atom_site_aniso_U_33
_atom_site_aniso_U_12
_atom_site_aniso_U_13
_atom_site_aniso_U_23
S1 0.0519(4) 0.0374(3) 0.0487(4) 0.0026(3) -0.0143(3) -0.0007(3)
S2 0.0591(4) 0.0595(4) 0.0515(4) 0.0159(4) -0.0108(3) -0.0228(3)
O1 0.0410(10) 0.083(2) 0.103(2) 0.0140(10) -0.0190(10) -0.0300(10)
O2 0.0570(10) 0.0730(10) 0.0420(10) 0.0270(10) -0.0151(8) -0.0070(10)
O3 0.0480(10) 0.0730(10) 0.0640(10) -0.0120(10) -0.0100(10) -0.0090(10)
O4 0.098(2) 0.0500(10) 0.0570(10) 0.0300(10) -0.0270(10) -0.0140(10)
N2 0.0380(10) 0.0380(10) 0.0390(10) 0.0098(9) -0.0135(8) -0.0032(9)
N9 0.0330(10) 0.0400(10) 0.0430(10) 0.0072(9) -0.0127(8) -0.0051(9)
C1 0.0420(10) 0.0360(10) 0.0360(10) 0.0080(10) -0.0100(10) -0.0070(10)
C2 0.0510(10) 0.0430(10) 0.0540(10) 0.0070(10) -0.0260(10) -0.0130(10)
C3 0.0370(10) 0.0430(10) 0.0620(10) 0.0070(10) -0.0240(10) -0.0110(10)
C4 0.0370(10) 0.0390(10) 0.0440(10) 0.0100(10) -0.0155(9) -0.0070(10)
C4a 0.0370(10) 0.0340(10) 0.0350(10) 0.0040(10) -0.0105(9) -0.0020(10)
C5 0.0430(10) 0.0390(10) 0.0540(10) 0.0040(10) -0.0140(10) -0.0070(10)
C5a 0.0360(10) 0.0370(10) 0.0350(10) 0.0020(10) -0.0087(9) -0.0020(10)
C6 0.059(2) 0.0430(10) 0.063(2) -0.0030(10) -0.0170(10) -0.0150(10)
C7 0.0510(10) 0.059(2) 0.062(2) -0.0090(10) -0.0200(10) -0.0160(10)
C8 0.0380(10) 0.055(2) 0.0530(10) 0.0000(10) -0.0160(10) -0.0060(10)
C8a 0.0360(10) 0.0390(10) 0.0370(10) 0.0010(10) -0.0090(10) -0.0030(10)
C9a 0.0350(10) 0.0340(10) 0.0330(10) 0.0060(10) -0.0099(9) -0.0040(10)
C10 0.069(2) 0.037(2) 0.088(2) 0.0040(10) -0.027(2) -0.010(2)
C11 0.077(2) 0.048(2) 0.092(2) 0.018(2) -0.021(2) -0.026(2)
C12 0.0410(10) 0.051(2) 0.068(2) 0.0160(10) -0.0220(10) -0.0080(10)
C13 0.077(3) 0.205(5) 0.098(3) -0.024(3) 0.012(3) -0.071(3)
C14 0.0340(10) 0.048(2) 0.0440(10) 0.0050(10) -0.0157(9) -0.0020(10)
C15 0.0410(10) 0.048(2) 0.0410(10) 0.0100(10) -0.0130(10) 0.0020(10)
C16 0.084(2) 0.103(3) 0.055(2) 0.033(2) -0.010(2) -0.019(2)
C17 0.052(2) 0.116(3) 0.082(2) -0.022(2) -0.024(2) 0.008(2)
C18 0.0450(10) 0.0420(10) 0.0500(10) 0.0130(10) -0.0150(10) -0.0060(10)
C19 0.0420(10) 0.0460(10) 0.0470(10) 0.0190(10) -0.0110(10) 0.0000(10)
C20 0.061(2) 0.068(2) 0.065(2) 0.001(2) -0.012(2) 0.009(2)
C21 0.083(3) 0.099(3) 0.063(2) -0.003(2) -0.008(2) 0.029(2)
C22 0.080(2) 0.121(3) 0.049(2) 0.024(2) -0.018(2) 0.016(2)
C23 0.066(2) 0.107(3) 0.062(2) 0.021(2) -0.0330(10) -0.009(2)
C24 0.053(2) 0.068(2) 0.058(2) 0.012(2) -0.0220(10) 0.001(2)

loop_
_atom_site_label
_atom_site_fract_x
_atom_site_fract_y
_atom_site_fract_z
_atom_site_U_iso_or_equiv
S1 0.03703(8) 0.09858(7) 0.11218(7) 0.0473(2)
S2 -0.13624(9) 0.07981(8) 0.36472(7) 0.0576(2)
O1 -0.4296(2) -0.0707(3) 0.2571(3) 0.0754(7)
O2 0.3874(2) -0.2460(2) -0.1711(2) 0.0586(5)
O3 0.4412(2) -0.1686(2) -0.0260(2) 0.0631(6)
O4 0.3130(3) -0.4979(2) 0.1206(2) 0.0682(6)
N2 0.2301(2) -0.3153(2) 0.1516(2) 0.0387(5)
N9 -0.1923(2) -0.1226(2) 0.2062(2) 0.0389(5)
C1 -0.0135(3) -0.0025(2) 0.2518(2) 0.0387(6)
C2 0.1112(3) -0.0367(3) 0.2950(3) 0.0467(6)
C3 0.2115(3) -0.1195(3) 0.2202(3) 0.0453(6)
C4 0.1425(3) -0.2377(2) 0.2353(2) 0.0396(6)
C4a 0.0026(3) -0.2168(2) 0.2185(2) 0.0358(5)
C5 -0.0616(3) -0.4131(3) 0.1620(3) 0.0461(6)
C5a -0.0786(3) -0.2965(2) 0.1868(2) 0.0371(5)
C6 -0.1602(3) -0.4615(3) 0.1289(3) 0.0548(7)
C7 -0.2777(3) -0.3977(3) 0.1204(3) 0.0558(7)
C8 -0.2984(3) -0.2843(3) 0.1454(3) 0.0483(7)
C8a -0.1978(3) -0.2344(3) 0.1794(2) 0.0384(6)
C9a -0.0692(3) -0.1122(2) 0.2295(2) 0.0349(5)
C10 0.0215(4) 0.2307(3) 0.1792(4) 0.0645(9)
C11 -0.1116(4) 0.2257(3) 0.2784(4) 0.07350(10)
C12 -0.2946(3) -0.0333(3) 0.1932(3) 0.0530(7)
C13 -0.4599(6) -0.0790(6) 0.3766(5) 0.1306(2)
C14 0.2449(3) -0.2890(3) 0.0260(2) 0.0421(6)
C15 0.3950(3) -0.2668(3) -0.0562(3) 0.0449(6)
C16 0.4849(5) -0.3016(4) -0.2582(4) 0.08380(10)
C17 0.5813(4) -0.1397(5) -0.0888(4) 0.08370(10)
C18 0.2698(3) -0.4250(3) 0.1885(3) 0.0461(6)
C19 0.2656(3) -0.4539(3) 0.3144(3) 0.0471(6)
C20 0.1927(4) -0.5519(4) 0.3840(4) 0.0690(9)
C21 0.1995(5) -0.5858(5) 0.4982(4) 0.09000(10)
C22 0.2778(4) -0.5244(5) 0.5402(4) 0.08750(10)
C23 0.3501(4) -0.4287(4) 0.4726(3) 0.07610(10)
C24 0.3443(3) -0.3924(3) 0.3597(3) 0.0598(8)
H21 0.076 -0.076 0.374 0.0545
H22 0.159 0.032 0.295 0.0545
H31 0.285 -0.139 0.251 0.0571
H32 0.248 -0.081 0.141 0.0571
H41 0.170 -0.205 0.292 0.0520
H51 0.017 -0.457 0.169 0.0532
H61 -0.149 -0.539 0.109 0.0659
H71 -0.345 -0.434 0.098 0.0685
H81 -0.379 -0.242 0.141 0.0596
H101 0.044 0.296 0.119 0.0811
H102 0.084 0.227 0.223 0.0811
H111 -0.169 0.281 0.324 0.0811
H112 -0.136 0.223 0.209 0.0811
H121 -0.285 -0.016 0.111 0.0659
H122 -0.278 0.036 0.221 0.0659
H131 -0.552 -0.106 0.411 0.1458
H132 -0.399 -0.134 0.402 0.1458
H133 -0.453 -0.005 0.401 0.1458
H141 0.285 -0.213 -0.003 0.0507
H142 0.156 -0.290 0.016 0.0507
H151 0.370 -0.339 -0.005 0.0520
H161 0.470 -0.279 -0.332 0.0964
H162 0.576 -0.280 -0.265 0.0964
H163 0.475 -0.385 -0.237 0.0964
H171 0.605 -0.072 -0.063 0.0989
H172 0.640 -0.203 -0.075 0.0989
H173 0.593 -0.124 -0.171 0.0989
H201 0.137 -0.595 0.355 0.0849
H211 0.153 -0.655 0.545 0.1128
H221 0.279 -0.547 0.619 0.1014
H231 0.405 -0.387 0.503 0.0925
H241 0.394 -0.325 0.313 0.0685

loop_
_geom_angle_atom_site_label_1
_geom_angle_atom_site_label_2
_geom_angle_atom_site_label_3
_geom_angle
_geom_angle_publ_flag
C1 S1 C10 96.0(2) ?
C1 S2 C11 98.3(2) ?
C9a C4a C4 124.2(3) ?
C9a C4a C5a 107.2(3) ?
C4 C4a C5a 128.6(2) ?
C4a C9a C1 123.8(3) ?
C4a C9a N9 109.3(3) ?
C1 C9a N9 126.7(2) ?
N9 C8a C5a 108.8(3) ?
N9 C8a C8 129.1(3) ?
C5a C8a C8 122.1(3) ?
C15 O3 C17 114.6(3) ?
C15 O2 C16 117.5(3) ?
S1 C1 S2 106.50(10) ?
S1 C1 C9a 107.7(2) no
S1 C1 C2 111.6(2) no
S2 C1 C9a 115.9(2) ?
S2 C1 C2 106.8(2) no
C9a C1 C2 108.4(2) no
C4a C4 N2 111.1(3) ?
C4a C4 C3 109.0(2) ?
N2 C4 C3 111.5(2) no
C12 O1 C13 113.5(4) no
C4a C5a C8a 106.6(2) ?
C4a C5a C5 134.7(3) ?
C8a C5a C5 118.7(3) ?
N9 C12 O1 112.0(3) ?
N9 C12 H121 108.6(3) no
N9 C12 H122 109.0(3) no
O1 C12 H121 109.2(3) no
O1 C12 H122 108.5(3) no
H121 C12 H122 109.5(3) no
C4 C3 C2 109.9(2) ?
C4 C3 H31 102.8(3) no
C4 C3 H32 116.4(3) no
N2 C4 H41 124.4(3) no
C4a C4 H41 124.4(3) no
C3 C4 H41 52.3(3) no
N2 C18 O4 121.8(3) ?
N2 C18 C19 118.5(3) no
O4 C18 C19 119.6(3) no
C1 C2 C3 112.8(3) ?
C1 C2 H21 107.5(2) no
C1 C2 H22 109.6(3) no
C18 C19 C24 121.2(3) ?
O2 C16 H161 109.1(4) no
O2 C16 H162 110.0(4) no
O2 C16 H163 109.2(3) no
H161 C16 H162 109.5(4) no
H161 C16 H163 109.5(5) no
H162 C16 H163 109.5(5) no
C19 C20 C21 119.6(4) ?
C19 C20 H201 120.3(4) no
C21 C20 H201 120.1(4) no
O3 C17 H171 109.5(4) no
O3 C17 H172 110.4(4) no
O3 C17 H173 108.5(4) no
H171 C17 H172 109.5(5) no
H171 C17 H173 109.5(5) no
H172 C17 H173 109.5(4) no
C19 C24 C23 120.2(3) ?
C19 C24 H241 119.5(4) no
C23 C24 H241 120.3(4) no
S2 C11 C10 110.3(3) ?
O3 C15 O2 111.5(2) ?
O3 C15 C14 107.2(2) ?
O3 C15 H151 124.5(3) no
O2 C15 C14 105.3(3) ?
O2 C15 H151 124.0(3) no
C14 C15 H151 59.2(2) no
C4 N2 C18 122.5(2) ?
C4 N2 C14 119.1(2) ?
C18 N2 C14 116.4(2) ?
C9a N9 C8a 108.1(2) ?
C9a N9 C12 130.0(3) ?
C8a N9 C12 121.3(3) ?
C5a C5 C6 119.0(3) ?
C5a C5 H51 119.8(3) no
C6 C5 H51 121.2(3) no
C6 C7 C8 121.0(4) ?
C6 C7 H71 119.8(3) no
C8 C7 H71 119.2(3) no
C3 C2 H21 107.8(3) no
C3 C2 H22 109.6(2) no
H21 C2 H22 109.5(3) no
C5 C6 C7 121.5(3) ?
C5 C6 H61 120.2(3) no
C7 C6 H61 118.3(4) no
C15 C14 N2 114.2(3) ?
C15 C14 H142 136.2(3) no
C15 C14 H141 55.9(2) no
N2 C14 H142 109.6(2) no
N2 C14 H141 108.7(3) no
H142 C14 H141 109.5(3) no
C8a C8 C7 117.6(3) ?
C8a C8 H81 121.4(3) no
C7 C8 H81 120.9(4) no
S1 C10 C11 107.9(3) ?
S1 C10 H101 109.1(3) no
S1 C10 H102 109.1(3) no
C11 C10 H101 121.2(3) no
C11 C10 H102 99.4(4) no
H101 C10 H102 109.5(4) no
C18 C19 C20 119.5(3) ?
S2 C11 H111 110.0(3) no
S2 C11 H112 108.4(3) no
C10 C11 H111 135.4(4) no
C10 C11 H112 74.5(3) no
H111 C11 H112 109.5(4) no
C24 C23 C22 120.4(4) ?
C24 C23 H231 120.3(4) no
C22 C23 H231 119.3(4) no
C23 C22 H221 120.3(5) no
C21 C22 H221 119.1(4) no
C20 C21 C22 120.3(4) ?
C20 C21 H211 119.8(5) no
C22 C21 H211 119.8(5) no
O1 C13 H131 106.7(6) no
O1 C13 H132 109.9(5) no
O1 C13 H133 111.7(5) no
H131 C13 H132 109.5(6) no
H131 C13 H133 109.5(6) no
H132 C13 H133 109.5(7) no

loop_
_geom_bond_atom_site_label_1
_geom_bond_atom_site_label_2
_geom_bond_site_symmetry_1
_geom_bond_site_symmetry_2
_geom_bond_distance
_geom_bond_publ_flag
S1 C1 . . 1.835(3) yes
S1 C10 . . 1.795(4) yes
S2 C1 . . 1.854(3) yes
S2 C11 . . 1.822(4) yes
C4a C9a . . 1.374(4) yes
C4a C4 . . 1.513(4) yes
C4a C5a . . 1.435(4) yes
C9a C1 . . 1.502(4) yes
C9a N9 . . 1.391(4) yes
C8a N9 . . 1.376(4) yes
C8a C5a . . 1.403(4) yes
C8a C8 . . 1.401(4) yes
O3 C15 . . 1.384(4) yes
O3 C17 . . 1.413(4) yes
O2 C15 . . 1.397(4) yes
O2 C16 . . 1.393(5) yes
C1 C2 . . 1.543(5) yes
C4 N2 . . 1.480(3) yes
C4 C3 . . 1.521(4) yes
C4 H41 . . 0.95 no
C15 C14 . . 1.538(3) yes
C15 H151 . . 0.95 no
C14 H141 . . 0.95 no
C8 H81 . . 0.95 no
C10 C11 . . 1.482(5) yes
C10 H101 . . 0.95 no
C10 H102 . . 0.95 no
C19 C20 . . 1.388(5) yes
C19 C24 . . 1.380(6) yes
C16 H161 . . 0.95 no
C16 H162 . . 0.95 no
C16 H163 . . 0.95 no
C20 C21 . . 1.398(6) yes
C20 H201 . . 0.95 no
C17 H171 . . 0.95 no
C17 H172 . . 0.95 no
N2 C18 . . 1.361(4) yes
N2 C14 . . 1.458(4) yes
N9 C12 . . 1.457(4) yes
C5 C5a . . 1.403(4) yes
C5 C6 . . 1.369(5) yes
C5 H51 . . 0.95 no
C7 C6 . . 1.401(5) yes
C7 C8 . . 1.368(5) yes
C7 H71 . . 0.95 no
O1 C12 . . 1.396(4) yes
O1 C13 . . 1.359(6) yes
O4 C18 . . 1.218(4) yes
C12 H121 . . 0.95 no
C12 H122 . . 0.95 no
C3 C2 . . 1.518(4) yes
C3 H31 . . 0.95 no
C3 H32 . . 0.95 no
C18 C19 . . 1.492(5) yes
C2 H21 . . 0.95 no
C2 H22 . . 0.95 no
C6 H61 . . 0.95 no
C14 H142 . . 0.95 no
C17 H173 . . 0.95 no
C24 C23 . . 1.384(6) yes
C24 H241 . . 0.95 no
C11 H111 . . 0.95 no
C11 H112 . . 0.95 no
C23 C22 . . 1.358(6) yes
C23 H231 . . 0.95 no
C22 C21 . . 1.351(8) yes
C22 H221 . . 0.95 no
C21 H211 . . 0.95 no
C13 H131 . . 0.95 no
C13 H132 . . 0.95 no
C13 H133 . . 0.95 no

loop_
_geom_torsion_atom_site_label_1
_geom_torsion_atom_site_label_2
_geom_torsion_atom_site_label_3
_geom_torsion_atom_site_label_4
_geom_torsion
_geom_torsion_publ_flag
C10 S1 C1 S2 30.9(2) ?
C10 S1 C1 C9a 155.8(2) ?
C10 S1 C1 C2 -85.2(2) ?
C1 S1 C10 C11 -46.4(3) ?
C11 S2 C1 S1 -10.4(2) ?
C11 S2 C1 C9a -130.1(2) no
C11 S2 C1 C2 109.0(2) no
C1 S2 C11 C10 -20.0(3) no
C4 C4a C9a C1 4.2(4) no
C4 C4a C9a N9 178.9(2) no
C5a C4a C9a C1 -174.7(2) no
C5a C4a C9a N9 0.1(3) ?
C9a C4a C4 N2 -143.9(3) no
C9a C4a C4 C3 -20.6(4) no
C5a C4a C4 N2 34.7(4) ?
C5a C4a C4 C3 158.0(3) no
C9a C4a C5a C8a 0.4(3) no
C9a C4a C5a C5 179.0(3) no
C4 C4a C5a C8a -178.4(3) ?
C4 C4a C5a C5 0.2(5) no
C4a C9a C1 S1 104.9(3) no
C4a C9a C1 S2 -136.1(2) no
C4a C9a C1 C2 -16.1(4) no
N9 C9a C1 S1 -68.9(3) no
N9 C9a C1 S2 50.1(3) no
N9 C9a C1 C2 170.1(2) no
C4a C9a N9 C8a -0.5(3) no
C4a C9a N9 C12 -172.0(3) no
C1 C9a N9 C8a 174.1(3) no
C1 C9a N9 C12 2.5(4) no
C5a C8a N9 C9a 0.7(3) no
C5a C8a N9 C12 173.2(3) no
C8 C8a N9 C9a -177.2(3) no
C8 C8a N9 C12 -4.8(5) no
N9 C8a C5a C4a -0.7(3) no
N9 C8a C5a C5 -179.6(3) no
C8 C8a C5a C4a 177.4(3) no
C8 C8a C5a C5 -1.4(4) no
N9 C8a C8 C7 178.3(3) no
C5a C8a C8 C7 0.6(4) no
C17 O3 C15 O2 -68.8(4) no
C17 O3 C15 C14 176.5(3) no
C16 O2 C15 O3 108.7(4) no
C16 O2 C15 C14 -135.3(3) no
S1 C1 C2 C3 -72.1(3) no
S2 C1 C2 C3 172.0(2) no
C9a C1 C2 C3 46.4(3) no
C4a C4 N2 C18 -114.1(3) no
C4a C4 N2 C14 49.3(3) no
C3 C4 N2 C18 124.1(3) no
C3 C4 N2 C14 -72.5(3) no
C4a C4 C3 C2 49.3(3) no
N2 C4 C3 C2 172.3(2) no
O3 C15 C14 N2 -62.4(3) no
O2 C15 C14 N2 178.8(2) no
C4 N2 C18 O4 162.5(3) no
C4 N2 C18 C19 -20.1(4) no
C14 N2 C18 O4 -1.4(4) no
C14 N2 C18 C19 176.0(3) no
C4 N2 C14 C15 120.4(3) no
C18 N2 C14 C15 -75.1(3) no
C9a N9 C12 O1 -133.8(3) no
C8a N9 C12 O1 55.6(4) no
C6 C5 C5a C4a -177.1(3) no
C6 C5 C5a C8a 1.4(4) no
C5a C5 C6 C7 -0.5(5) no
C8 C7 C6 C5 -0.3(5) no
C6 C7 C8 C8a 0.3(5) no
C13 O1 C12 N9 70.0(5) no
C4 C3 C2 C1 -66.4(3) no
N2 C18 C19 C20 125.8(4) no
N2 C18 C19 C24 -61.1(4) no
O4 C18 C19 C20 -56.8(5) no
O4 C18 C19 C24 116.4(4) no
S1 C10 C11 S2 43.9(4) no
C18 C19 C20 C21 173.8(4) no
C24 C19 C20 C21 0.5(6) no
C18 C19 C24 C23 -173.1(3) no
C20 C19 C24 C23 0.1(6) no
C19 C20 C21 C22 -0.8(7) no
C19 C24 C23 C22 -0.4(6) no
C24 C23 C22 C21 0.1(7) no
C23 C22 C21 C20 0.5(8) no
